data_2236811
loop_
_publ_author_name
'Sewpersad, Shirveen'
'Van Zyl, Werner E.'

_publ_section_title
;
 Bis[<i>O</i>-propan-2-yl
 (4-ethoxyphenyl)dithiophosphonato-\k^2^<i>S</i>,<i>S</i>']nickel(II)
;
_journal_coeditor_code BH2460
_journal_issue 12
_journal_name_full 'Acta Crystallographica Section E'
_journal_page_first m1457
_journal_paper_doi 10.1107/S1600536812045114
_journal_volume 68
_journal_year 2012
_chemical_formula_iupac '[Ni (C11 H16 O2 P S2)2]'
_chemical_formula_moiety 'C22 H32 Ni O4 P2 S4'
_chemical_formula_sum 'C22 H32 Ni O4 P2 S4'
_chemical_formula_weight 609.37
_chemical_melting_point 441
_chemical_name_systematic
;
Bis[<i>O</i>-propan-2-yl
(4-ethoxyphenyl)dithiophosphonato-\k^2^<i>S</i>,<i>S</i>']nickel(II)
;
_space_group_IT_number 2
_symmetry_cell_setting triclinic
_symmetry_space_group_name_Hall '-P 1'
_symmetry_space_group_name_H-M 'P -1'
_atom_sites_solution_hydrogens geom
_atom_sites_solution_primary direct
_atom_sites_solution_secondary difmap
_audit_creation_method SHELXL97
_cell_angle_alpha 109.530(4)
_cell_angle_beta 101.959(4)
_cell_angle_gamma 93.913(5)
_cell_formula_units_Z 1
_cell_length_a 7.8893(6)
_cell_length_b 8.4178(7)
_cell_length_c 11.4825(10)
_cell_measurement_reflns_used 14410
_cell_measurement_temperature 173(2)
_cell_measurement_theta_max 27.45
_cell_measurement_theta_min 2.60
_cell_volume 695.22(10)
_computing_cell_refinement 'DENZO-SMN (Otwinowski & Minor, 1997)'
_computing_data_collection 'COLLECT (Nonius, 2000)'
_computing_data_reduction 'DENZO-SMN (Otwinowski & Minor, 1997)'
_computing_molecular_graphics 'SHELXTL (Sheldrick, 2008)'
_computing_publication_material 'SHELXL97 (Sheldrick, 2008)'
_computing_structure_refinement 'SHELXL97 (Sheldrick, 2008)'
_computing_structure_solution 'SHELXS97 (Sheldrick, 2008)'
_diffrn_ambient_temperature 173(2)
_diffrn_measured_fraction_theta_full 0.963
_diffrn_measured_fraction_theta_max 0.963
_diffrn_measurement_device_type 'Nonius KappaCCD'
_diffrn_measurement_method '1.2\% \f scans and \w scans'
_diffrn_radiation_monochromator graphite
_diffrn_radiation_source 'fine-focus sealed tube'
_diffrn_radiation_type MoK\a
_diffrn_radiation_wavelength 0.71073
_diffrn_reflns_av_R_equivalents 0.0351
_diffrn_reflns_av_sigmaI/netI 0.0397
_diffrn_reflns_limit_h_max 10
_diffrn_reflns_limit_h_min 0
_diffrn_reflns_limit_k_max 10
_diffrn_reflns_limit_k_min -10
_diffrn_reflns_limit_l_max 14
_diffrn_reflns_limit_l_min -14
_diffrn_reflns_number 14410
_diffrn_reflns_theta_full 27.45
_diffrn_reflns_theta_max 27.45
_diffrn_reflns_theta_min 2.60
_diffrn_standards_decay_% 0
_diffrn_standards_interval_count 0
_diffrn_standards_interval_time 0
_diffrn_standards_number 0
_exptl_absorpt_coefficient_mu 1.139
_exptl_absorpt_correction_T_max 0.8568
_exptl_absorpt_correction_T_min 0.6649
_exptl_absorpt_correction_type multi-scan
_exptl_absorpt_process_details '(SADABS; Sheldrick, 1996)'
_exptl_crystal_colour purple
_exptl_crystal_density_diffrn 1.455
_exptl_crystal_density_method 'not measured'
_exptl_crystal_description block
_exptl_crystal_F_000 318
_exptl_crystal_size_max 0.39
_exptl_crystal_size_mid 0.26
_exptl_crystal_size_min 0.14
_refine_diff_density_max 0.269
_refine_diff_density_min -0.305
_refine_ls_extinction_coef 0
_refine_ls_extinction_method none
_refine_ls_goodness_of_fit_ref 1.021
_refine_ls_hydrogen_treatment constr
_refine_ls_matrix_type full
_refine_ls_number_constraints 0
_refine_ls_number_parameters 154
_refine_ls_number_reflns 3062
_refine_ls_number_restraints 0
_refine_ls_restrained_S_all 1.021
_refine_ls_R_factor_all 0.0534
_refine_ls_R_factor_gt 0.0303
_refine_ls_shift/su_max 0.000
_refine_ls_shift/su_mean 0.000
_refine_ls_structure_factor_coef Fsqd
_refine_ls_weighting_details 'calc w=1/[\s^2^(Fo^2^)+(0.0280P)^2^+0.2462P] where P=(Fo^2^+2Fc^2^)/3'
_refine_ls_weighting_scheme calc
_refine_ls_wR_factor_gt 0.0593
_refine_ls_wR_factor_ref 0.0654
_reflns_number_gt 2381
_reflns_number_total 3062
_reflns_threshold_expression I>2\s(I)
_cod_data_source_file bh2460.cif
_cod_data_source_block I
_cod_database_code 2236811
_cod_database_fobs_code 2236811

loop_
_symmetry_equiv_pos_as_xyz
'x, y, z'
'-x, -y, -z'

loop_
_atom_site_type_symbol
_atom_site_label
_atom_site_fract_x
_atom_site_fract_y
_atom_site_fract_z
_atom_site_U_iso_or_equiv
_atom_site_adp_type
_atom_site_calc_flag
_atom_site_refinement_flags
_atom_site_occupancy
_atom_site_symmetry_multiplicity
Ni Ni1 0.5000 0.5000 0.0000 0.02229(10) Uani d S 1 2
S S1 0.64099(6) 0.75272(6) 0.02356(5) 0.02729(13) Uani d . 1 1
S S2 0.58144(7) 0.38847(6) -0.18193(5) 0.02842(13) Uani d . 1 1
P P1 0.64598(6) 0.63370(6) -0.15849(5) 0.02271(12) Uani d . 1 1
O O1 0.19743(19) 0.8621(2) -0.53641(14) 0.0416(4) Uani d . 1 1
O O2 0.82744(15) 0.67472(17) -0.18857(12) 0.0266(3) Uani d . 1 1
C C1 0.5013(2) 0.7025(2) -0.26799(17) 0.0231(4) Uani d . 1 1
C C2 0.4982(3) 0.8752(3) -0.2422(2) 0.0317(5) Uani d . 1 1
H H2 0.5664 0.9551 -0.1634 0.038 Uiso calc R 1 1
C C3 0.3977(3) 0.9335(3) -0.3289(2) 0.0336(5) Uani d . 1 1
H H3 0.3976 1.0523 -0.3099 0.040 Uiso calc R 1 1
C C4 0.2974(2) 0.8179(3) -0.44330(19) 0.0308(5) Uani d . 1 1
C C5 0.2947(3) 0.6447(3) -0.4682(2) 0.0405(6) Uani d . 1 1
H H5 0.2227 0.5647 -0.5455 0.049 Uiso calc R 1 1
C C6 0.3960(3) 0.5880(3) -0.3815(2) 0.0360(5) Uani d . 1 1
H H6 0.3937 0.4690 -0.3996 0.043 Uiso calc R 1 1
C C7 0.2176(3) 1.0381(3) -0.5253(2) 0.0463(6) Uani d . 1 1
H H7A 0.3430 1.0834 -0.5079 0.056 Uiso calc R 1 1
H H7B 0.1696 1.1073 -0.4548 0.056 Uiso calc R 1 1
C C8 0.1178(3) 1.0441(4) -0.6510(3) 0.0654(8) Uani d . 1 1
H H8A 0.1653 0.9734 -0.7200 0.098 Uiso calc R 1 1
H H8B 0.1299 1.1621 -0.6482 0.098 Uiso calc R 1 1
H H8C -0.0063 1.0008 -0.6662 0.098 Uiso calc R 1 1
C C9 0.9927(2) 0.6387(3) -0.11992(19) 0.0302(5) Uani d . 1 1
H H9 0.9693 0.6009 -0.0502 0.036 Uiso calc R 1 1
C C10 1.1185(3) 0.8017(3) -0.0629(3) 0.0646(8) Uani d . 1 1
H H10A 1.1334 0.8447 -0.1302 0.097 Uiso calc R 1 1
H H10B 1.2319 0.7811 -0.0211 0.097 Uiso calc R 1 1
H H10C 1.0725 0.8863 0.0001 0.097 Uiso calc R 1 1
C C11 1.0541(3) 0.4983(3) -0.2128(2) 0.0567(7) Uani d . 1 1
H H11A 0.9642 0.3971 -0.2481 0.085 Uiso calc R 1 1
H H11B 1.1628 0.4711 -0.1695 0.085 Uiso calc R 1 1
H H11C 1.0758 0.5343 -0.2819 0.085 Uiso calc R 1 1

loop_
_atom_site_aniso_label
_atom_site_aniso_U_11
_atom_site_aniso_U_22
_atom_site_aniso_U_33
_atom_site_aniso_U_12
_atom_site_aniso_U_13
_atom_site_aniso_U_23
Ni1 0.02098(18) 0.0252(2) 0.0246(2) 0.00292(14) 0.00633(14) 0.01367(16)
S1 0.0299(3) 0.0276(3) 0.0257(3) 0.0000(2) 0.0069(2) 0.0119(2)
S2 0.0343(3) 0.0258(3) 0.0305(3) 0.0050(2) 0.0128(2) 0.0138(2)
P1 0.0197(2) 0.0268(3) 0.0260(3) 0.00378(19) 0.0065(2) 0.0145(2)
O1 0.0440(9) 0.0502(10) 0.0364(9) 0.0170(7) 0.0024(7) 0.0253(8)
O2 0.0170(6) 0.0397(8) 0.0333(8) 0.0077(6) 0.0074(6) 0.0248(7)
C1 0.0184(9) 0.0282(11) 0.0257(10) 0.0047(8) 0.0065(8) 0.0125(9)
C2 0.0288(11) 0.0299(12) 0.0315(12) 0.0026(9) -0.0009(9) 0.0100(10)
C3 0.0329(11) 0.0284(11) 0.0413(13) 0.0073(9) 0.0041(10) 0.0170(10)
C4 0.0259(10) 0.0406(13) 0.0323(12) 0.0111(9) 0.0076(9) 0.0198(10)
C5 0.0466(14) 0.0352(13) 0.0292(12) 0.0069(10) -0.0062(10) 0.0073(10)
C6 0.0407(12) 0.0283(11) 0.0355(12) 0.0090(9) 0.0008(10) 0.0112(10)
C7 0.0392(13) 0.0601(16) 0.0630(16) 0.0159(11) 0.0154(12) 0.0483(14)
C8 0.0461(15) 0.107(2) 0.082(2) 0.0262(15) 0.0198(14) 0.0779(19)
C9 0.0194(10) 0.0415(12) 0.0363(12) 0.0080(9) 0.0029(8) 0.0240(10)
C10 0.0313(13) 0.0465(15) 0.097(2) 0.0041(11) -0.0166(14) 0.0217(16)
C11 0.0352(13) 0.0701(18) 0.0548(17) 0.0292(12) -0.0002(12) 0.0123(14)

loop_
_atom_type_symbol
_atom_type_description
_atom_type_scat_dispersion_real
_atom_type_scat_dispersion_imag
_atom_type_scat_source
C C 0.0033 0.0016 'International Tables Vol C Tables 4.2.6.8 and 6.1.1.4'
H H 0.0000 0.0000 'International Tables Vol C Tables 4.2.6.8 and 6.1.1.4'
O O 0.0106 0.0060 'International Tables Vol C Tables 4.2.6.8 and 6.1.1.4'
P P 0.1023 0.0942 'International Tables Vol C Tables 4.2.6.8 and 6.1.1.4'
S S 0.1246 0.1234 'International Tables Vol C Tables 4.2.6.8 and 6.1.1.4'
Ni Ni 0.3393 1.1124 'International Tables Vol C Tables 4.2.6.8 and 6.1.1.4'

loop_
_geom_angle_atom_site_label_1
_geom_angle_atom_site_label_2
_geom_angle_atom_site_label_3
_geom_angle_site_symmetry_1
_geom_angle_site_symmetry_3
_geom_angle
S2 Ni1 S2 . 2_665 180.0
S2 Ni1 S1 . 2_665 91.679(18)
S2 Ni1 S1 2_665 2_665 88.321(18)
S2 Ni1 S1 . . 88.321(18)
S2 Ni1 S1 2_665 . 91.679(18)
S1 Ni1 S1 2_665 . 180.0
S2 Ni1 P1 . . 44.885(16)
S2 Ni1 P1 2_665 . 135.115(17)
S1 Ni1 P1 2_665 . 135.174(16)
S1 Ni1 P1 . . 44.827(16)
S2 Ni1 P1 . 2_665 135.115(16)
S2 Ni1 P1 2_665 2_665 44.885(16)
S1 Ni1 P1 2_665 2_665 44.827(16)
S1 Ni1 P1 . 2_665 135.173(16)
P1 Ni1 P1 . 2_665 180.0
P1 S1 Ni1 . . 83.26(2)
P1 S2 Ni1 . . 83.33(2)
O2 P1 C1 . . 100.70(7)
O2 P1 S1 . . 113.76(6)
C1 P1 S1 . . 113.38(7)
O2 P1 S2 . . 114.16(6)
C1 P1 S2 . . 113.47(7)
S1 P1 S2 . . 101.93(3)
O2 P1 Ni1 . . 141.40(5)
C1 P1 Ni1 . . 117.90(6)
S1 P1 Ni1 . . 51.913(17)
S2 P1 Ni1 . . 51.790(18)
C4 O1 C7 . . 118.46(17)
C9 O2 P1 . . 121.36(11)
C6 C1 C2 . . 118.40(18)
C6 C1 P1 . . 121.83(15)
C2 C1 P1 . . 119.72(15)
C3 C2 C1 . . 121.31(19)
C3 C2 H2 . . 119.3
C1 C2 H2 . . 119.3
C4 C3 C2 . . 119.60(19)
C4 C3 H3 . . 120.2
C2 C3 H3 . . 120.2
O1 C4 C3 . . 124.21(19)
O1 C4 C5 . . 116.20(19)
C3 C4 C5 . . 119.59(18)
C6 C5 C4 . . 120.3(2)
C6 C5 H5 . . 119.8
C4 C5 H5 . . 119.8
C5 C6 C1 . . 120.7(2)
C5 C6 H6 . . 119.6
C1 C6 H6 . . 119.6
O1 C7 C8 . . 106.7(2)
O1 C7 H7A . . 110.4
C8 C7 H7A . . 110.4
O1 C7 H7B . . 110.4
C8 C7 H7B . . 110.4
H7A C7 H7B . . 108.6
C7 C8 H8A . . 109.5
C7 C8 H8B . . 109.5
H8A C8 H8B . . 109.5
C7 C8 H8C . . 109.5
H8A C8 H8C . . 109.5
H8B C8 H8C . . 109.5
O2 C9 C11 . . 107.84(16)
O2 C9 C10 . . 107.22(17)
C11 C9 C10 . . 113.9(2)
O2 C9 H9 . . 109.3
C11 C9 H9 . . 109.3
C10 C9 H9 . . 109.3
C9 C10 H10A . . 109.5
C9 C10 H10B . . 109.5
H10A C10 H10B . . 109.5
C9 C10 H10C . . 109.5
H10A C10 H10C . . 109.5
H10B C10 H10C . . 109.5
C9 C11 H11A . . 109.5
C9 C11 H11B . . 109.5
H11A C11 H11B . . 109.5
C9 C11 H11C . . 109.5
H11A C11 H11C . . 109.5
H11B C11 H11C . . 109.5

loop_
_geom_bond_atom_site_label_1
_geom_bond_atom_site_label_2
_geom_bond_site_symmetry_2
_geom_bond_distance
Ni1 S2 . 2.2328(5)
Ni1 S2 2_665 2.2328(5)
Ni1 S1 2_665 2.2369(5)
Ni1 S1 . 2.2369(5)
Ni1 P1 . 2.8224(5)
Ni1 P1 2_665 2.8224(5)
S1 P1 . 2.0035(7)
S2 P1 . 2.0053(7)
P1 O2 . 1.5828(12)
P1 C1 . 1.7894(18)
O1 C4 . 1.364(2)
O1 C7 . 1.438(3)
O2 C9 . 1.484(2)
C1 C6 . 1.385(3)
C1 C2 . 1.386(3)
C2 C3 . 1.383(3)
C2 H2 . 0.9500
C3 C4 . 1.381(3)
C3 H3 . 0.9500
C4 C5 . 1.387(3)
C5 C6 . 1.378(3)
C5 H5 . 0.9500
C6 H6 . 0.9500
C7 C8 . 1.513(3)
C7 H7A . 0.9900
C7 H7B . 0.9900
C8 H8A . 0.9800
C8 H8B . 0.9800
C8 H8C . 0.9800
C9 C11 . 1.489(3)
C9 C10 . 1.497(3)
C9 H9 . 1.0000
C10 H10A . 0.9800
C10 H10B . 0.9800
C10 H10C . 0.9800
C11 H11A . 0.9800
C11 H11B . 0.9800
C11 H11C . 0.9800

loop_
_geom_torsion_atom_site_label_1
_geom_torsion_atom_site_label_2
_geom_torsion_atom_site_label_3
_geom_torsion_atom_site_label_4
_geom_torsion_site_symmetry_1
_geom_torsion
S2 Ni1 S1 P1 . 12.58(2)
S2 Ni1 S1 P1 2_665 -167.42(2)
P1 Ni1 S1 P1 2_665 180.0
S1 Ni1 S2 P1 2_665 167.43(2)
S1 Ni1 S2 P1 . -12.57(2)
P1 Ni1 S2 P1 2_665 180.0
Ni1 S1 P1 O2 . -137.71(6)
Ni1 S1 P1 C1 . 107.99(7)
Ni1 S1 P1 S2 . -14.35(3)
Ni1 S2 P1 O2 . 137.47(6)
Ni1 S2 P1 C1 . -107.90(7)
Ni1 S2 P1 S1 . 14.37(3)
S2 Ni1 P1 O2 . -81.30(9)
S2 Ni1 P1 O2 2_665 98.70(9)
S1 Ni1 P1 O2 2_665 -99.27(9)
S1 Ni1 P1 O2 . 80.73(9)
S2 Ni1 P1 C1 . 99.02(8)
S2 Ni1 P1 C1 2_665 -80.98(8)
S1 Ni1 P1 C1 2_665 81.05(8)
S1 Ni1 P1 C1 . -98.95(8)
S2 Ni1 P1 S1 . -162.03(3)
S2 Ni1 P1 S1 2_665 17.97(3)
S1 Ni1 P1 S1 2_665 180.0000(10)
S2 Ni1 P1 S2 2_665 180.0
S1 Ni1 P1 S2 2_665 -17.97(3)
S1 Ni1 P1 S2 . 162.03(3)
C1 P1 O2 C9 . -179.91(14)
S1 P1 O2 C9 . 58.46(15)
S2 P1 O2 C9 . -57.97(15)
Ni1 P1 O2 C9 . 0.38(19)
O2 P1 C1 C6 . 101.89(17)
S1 P1 C1 C6 . -136.21(15)
S2 P1 C1 C6 . -20.53(18)
Ni1 P1 C1 C6 . -78.31(17)
O2 P1 C1 C2 . -75.50(16)
S1 P1 C1 C2 . 46.41(17)
S2 P1 C1 C2 . 162.08(14)
Ni1 P1 C1 C2 . 104.30(15)
C6 C1 C2 C3 . -2.3(3)
P1 C1 C2 C3 . 175.20(15)
C1 C2 C3 C4 . 0.4(3)
C7 O1 C4 C3 . 10.4(3)
C7 O1 C4 C5 . -169.75(19)
C2 C3 C4 O1 . -178.27(18)
C2 C3 C4 C5 . 1.9(3)
O1 C4 C5 C6 . 177.9(2)
C3 C4 C5 C6 . -2.2(3)
C4 C5 C6 C1 . 0.3(3)
C2 C1 C6 C5 . 1.9(3)
P1 C1 C6 C5 . -175.49(17)
C4 O1 C7 C8 . 169.83(18)
P1 O2 C9 C11 . 112.06(18)
P1 O2 C9 C10 . -124.87(18)
